data_7112151
loop_
_publ_author_name
'Teresa Eaton'
'Jian Lin'
'Justin N. Cross'
'Jared T. Stritzinger'
'Thomas E. Albrecht-Schmitt'

_publ_section_title
;
 Th(VO3)2(SeO3) and Ln(VO3)2(IO3) (Ln = Ce, Pr, Nd, Sm, and Eu): unusual
 cases of aliovalent substitution
;
_journal_name_full Chem.Commun.
_journal_page_first 3668
_journal_paper_doi 10.1039/c4cc00537f
_journal_volume 50
_journal_year 2014
_chemical_formula_moiety Ce(VO3)2(IO3)
_chemical_formula_sum 'Ce I O9 V2'
_chemical_formula_weight 512.90
_chemical_melting_point ?
_chemical_name_common 'Cerium vanadate iodate'
_chemical_name_systematic
; 
 ? 
;
_space_group_IT_number 57
_symmetry_cell_setting orthorhombic
_symmetry_space_group_name_Hall '-P 2c 2b'
_symmetry_space_group_name_H-M 'P b c m'
_atom_sites_solution_hydrogens none
_atom_sites_solution_primary direct
_atom_sites_solution_secondary difmap
_audit_creation_method SHELXL-97
_cell_angle_alpha 90.00
_cell_angle_beta 90.00
_cell_angle_gamma 90.00
_cell_formula_units_Z 4
_cell_length_a 7.0352(6)
_cell_length_b 14.5215(11)
_cell_length_c 7.2665(6)
_cell_measurement_reflns_used 1522
_cell_measurement_temperature 100(2)
_cell_measurement_theta_max 27.55
_cell_measurement_theta_min 2.81
_cell_volume 742.36(10)
_computing_cell_refinement 'SHELXS-97 (Sheldrick, 1997)'
_computing_data_collection SAINT
_computing_data_reduction 'SHELXS-97 (Sheldrick, 1997)'
_computing_molecular_graphics 'SHELXL-97 (Sheldrick, 2008)'
_computing_publication_material 'SHELXCIF-97 (Sheldrick, 2000)'
_computing_structure_refinement 'SHELXL-97 (Sheldrick, 2008)'
_computing_structure_solution 'SHELXS-97 (Sheldrick, 1997)'
_diffrn_ambient_temperature 100(2)
_diffrn_detector_area_resol_mean 0
_diffrn_measured_fraction_theta_full 0.996
_diffrn_measured_fraction_theta_max 0.996
_diffrn_measurement_device_type 'BRUKER apex II'
_diffrn_measurement_method '0.5 wide w/ exposures'
_diffrn_radiation_monochromator 'Quazar optics'
_diffrn_radiation_source 'Imus microfocused'
_diffrn_radiation_type MoK\a
_diffrn_radiation_wavelength 0.71073
_diffrn_reflns_av_R_equivalents 0.0442
_diffrn_reflns_av_sigmaI/netI 0.0197
_diffrn_reflns_limit_h_max 9
_diffrn_reflns_limit_h_min -9
_diffrn_reflns_limit_k_max 18
_diffrn_reflns_limit_k_min -18
_diffrn_reflns_limit_l_max 9
_diffrn_reflns_limit_l_min -9
_diffrn_reflns_number 10976
_diffrn_reflns_theta_full 27.55
_diffrn_reflns_theta_max 27.55
_diffrn_reflns_theta_min 2.81
_exptl_absorpt_coefficient_mu 12.674
_exptl_absorpt_correction_T_max 0.939
_exptl_absorpt_correction_T_min 0.859
_exptl_absorpt_correction_type numerical
_exptl_absorpt_process_details shelxprep
_exptl_crystal_colour Brown
_exptl_crystal_density_diffrn 4.589
_exptl_crystal_density_meas ?
_exptl_crystal_density_method 'not measured'
_exptl_crystal_description Columnar
_exptl_crystal_F_000 916
_exptl_crystal_size_max 0.025
_exptl_crystal_size_mid 0.010
_exptl_crystal_size_min 0.005
_refine_diff_density_max 0.873
_refine_diff_density_min -0.703
_refine_diff_density_rms 0.156
_refine_ls_extinction_coef none
_refine_ls_extinction_method none
_refine_ls_goodness_of_fit_ref 1.089
_refine_ls_hydrogen_treatment none
_refine_ls_matrix_type full
_refine_ls_number_parameters 71
_refine_ls_number_reflns 921
_refine_ls_number_restraints 0
_refine_ls_restrained_S_all 1.089
_refine_ls_R_factor_all 0.0203
_refine_ls_R_factor_gt 0.0147
_refine_ls_shift/su_max 0.001
_refine_ls_shift/su_mean 0.000
_refine_ls_structure_factor_coef Fsqd
_refine_ls_weighting_details 'calc w=1/[\s^2^(Fo^2^)+(0.0147P)^2^+0.5216P] where P=(Fo^2^+2Fc^2^)/3'
_refine_ls_weighting_scheme calc
_refine_ls_wR_factor_gt 0.0318
_refine_ls_wR_factor_ref 0.0330
_reflns_number_gt 815
_reflns_number_total 921
_reflns_threshold_expression >2sigma(I)
_cod_data_source_file c4cc00537f2.cif
_cod_data_source_block CeV2I2O9
_cod_depositor_comments
;
The following automatic conversions were performed:

'_chemical_melting_point' value 'N/A' was changed to '?' - the value
is undefined or not given.

Automatic conversion script
Id: cif_fix_values 2281 2013-09-26 08:29:07Z andrius 

The following automatic conversions were performed:

'_exptl_crystal_density_meas' value 'N/A' was changed to '?' - the
value is perceived as not measured.

Automatic conversion script
Id: cif_fix_values 3008 2015-01-20 13:52:24Z robertas 
;
_cod_original_sg_symbol_H-M Pbcm
_cod_database_code 7112151

loop_
_symmetry_equiv_pos_as_xyz
'x, y, z'
'-x, -y, z+1/2'
'-x, y+1/2, -z+1/2'
'x, -y+1/2, -z'
'-x, -y, -z'
'x, y, -z-1/2'
'x, -y-1/2, z-1/2'
'-x, y-1/2, z'

loop_
_atom_site_label
_atom_site_type_symbol
_atom_site_fract_x
_atom_site_fract_y
_atom_site_fract_z
_atom_site_U_iso_or_equiv
_atom_site_adp_type
_atom_site_occupancy
_atom_site_symmetry_multiplicity
_atom_site_calc_flag
_atom_site_refinement_flags
Ce1 Ce 0.84993(3) 0.047796(17) 0.2500 0.00758(7) Uani 1 2 d S
I1 I 1.29852(4) -0.056179(19) 0.2500 0.00913(8) Uani 1 2 d S
V1 V 0.46670(10) -0.2500 0.0000 0.00694(15) Uani 1 2 d S
V2 V 0.81790(10) -0.22838(5) 0.2500 0.00776(16) Uani 1 2 d S
O1 O 1.1755(3) 0.00893(15) 0.0712(3) 0.0116(5) Uani 1 1 d .
O2 O 1.5240(5) -0.0016(2) 0.2500 0.0212(8) Uani 1 2 d S
O3 O 0.3329(3) -0.15895(16) -0.0450(3) 0.0145(5) Uani 1 1 d .
O4 O 0.5322(4) -0.2802(2) -0.2500 0.0103(6) Uani 1 2 d S
O5 O 0.7402(4) -0.2500 0.0000 0.0140(7) Uani 1 2 d S
O6 O 0.9877(5) -0.3053(2) 0.2500 0.0174(7) Uani 1 2 d S
O7 O 0.9171(4) -0.1258(2) 0.2500 0.0127(7) Uani 1 2 d S

loop_
_atom_site_aniso_label
_atom_site_aniso_U_11
_atom_site_aniso_U_22
_atom_site_aniso_U_33
_atom_site_aniso_U_23
_atom_site_aniso_U_13
_atom_site_aniso_U_12
Ce1 0.00774(13) 0.00783(13) 0.00716(13) 0.000 0.000 0.00049(9)
I1 0.00774(15) 0.01190(15) 0.00775(15) 0.000 0.000 0.00169(10)
V1 0.0062(3) 0.0084(4) 0.0062(3) 0.0005(3) 0.000 0.000
V2 0.0070(4) 0.0082(4) 0.0081(4) 0.000 0.000 -0.0001(3)
O1 0.0119(12) 0.0161(12) 0.0067(10) 0.0025(9) -0.0010(9) 0.0046(9)
O2 0.0069(18) 0.030(2) 0.027(2) 0.000 0.000 -0.0054(14)
O3 0.0176(12) 0.0155(12) 0.0102(12) 0.0002(9) -0.0020(9) 0.0064(9)
O4 0.0085(15) 0.0154(16) 0.0069(15) 0.000 0.000 -0.0007(12)
O5 0.0073(15) 0.0261(19) 0.0085(16) -0.0046(13) 0.000 0.000
O6 0.0160(17) 0.0180(17) 0.0181(18) 0.000 0.000 0.0053(14)
O7 0.0145(16) 0.0086(16) 0.0150(17) 0.000 0.000 -0.0008(12)

loop_
_atom_type_symbol
_atom_type_description
_atom_type_scat_dispersion_real
_atom_type_scat_dispersion_imag
_atom_type_scat_source
O O 0.0106 0.0060 'International Tables Vol C Tables 4.2.6.8 and 6.1.1.4'
V V 0.3005 0.5294 'International Tables Vol C Tables 4.2.6.8 and 6.1.1.4'
I I -0.4742 1.8119 'International Tables Vol C Tables 4.2.6.8 and 6.1.1.4'
Ce Ce -0.2486 2.6331 'International Tables Vol C Tables 4.2.6.8 and 6.1.1.4'

loop_
_geom_angle_atom_site_label_1
_geom_angle_atom_site_label_2
_geom_angle_atom_site_label_3
_geom_angle
_geom_angle_site_symmetry_1
_geom_angle_site_symmetry_3
O2 Ce1 O6 135.55(12) 1_455 3_755
O2 Ce1 O3 72.97(8) 1_455 2_655
O6 Ce1 O3 71.31(8) 3_755 2_655
O2 Ce1 O3 72.97(8) 1_455 5_655
O6 Ce1 O3 71.31(8) 3_755 5_655
O3 Ce1 O3 71.64(10) 2_655 5_655
O2 Ce1 O7 83.23(11) 1_455 .
O6 Ce1 O7 141.21(10) 3_755 .
O3 Ce1 O7 135.75(6) 2_655 .
O3 Ce1 O7 135.75(6) 5_655 .
O2 Ce1 O1 80.32(6) 1_455 5_755
O6 Ce1 O1 109.07(5) 3_755 5_755
O3 Ce1 O1 136.42(7) 2_655 5_755
O3 Ce1 O1 67.89(7) 5_655 5_755
O7 Ce1 O1 71.76(5) . 5_755
O2 Ce1 O1 80.32(6) 1_455 2_755
O6 Ce1 O1 109.07(5) 3_755 2_755
O3 Ce1 O1 67.89(7) 2_655 2_755
O3 Ce1 O1 136.42(7) 5_655 2_755
O7 Ce1 O1 71.76(5) . 2_755
O1 Ce1 O1 140.28(10) 5_755 2_755
O2 Ce1 O1 138.51(8) 1_455 6_556
O6 Ce1 O1 77.48(8) 3_755 6_556
O3 Ce1 O1 106.29(7) 2_655 6_556
O3 Ce1 O1 147.67(7) 5_655 6_556
O7 Ce1 O1 68.74(8) . 6_556
O1 Ce1 O1 116.46(5) 5_755 6_556
O1 Ce1 O1 62.50(8) 2_755 6_556
O2 Ce1 O1 138.51(8) 1_455 .
O6 Ce1 O1 77.48(8) 3_755 .
O3 Ce1 O1 147.67(7) 2_655 .
O3 Ce1 O1 106.29(7) 5_655 .
O7 Ce1 O1 68.74(8) . .
O1 Ce1 O1 62.50(8) 5_755 .
O1 Ce1 O1 116.46(5) 2_755 .
O1 Ce1 O1 57.68(9) 6_556 .
O2 Ce1 I1 137.05(9) 1_455 .
O6 Ce1 I1 87.40(8) 3_755 .
O3 Ce1 I1 136.85(5) 2_655 .
O3 Ce1 I1 136.85(5) 5_655 .
O7 Ce1 I1 53.82(7) . .
O1 Ce1 I1 85.52(5) 5_755 .
O1 Ce1 I1 85.52(5) 2_755 .
O1 Ce1 I1 30.94(5) 6_556 .
O1 Ce1 I1 30.94(5) . .
O2 I1 O1 101.11(11) . .
O2 I1 O1 101.11(11) . 6_556
O1 I1 O1 90.78(14) . 6_556
O2 I1 Ce1 127.90(12) . .
O1 I1 Ce1 49.36(7) . .
O1 I1 Ce1 49.36(7) 6_556 .
O3 V1 O3 110.71(16) 4_545 .
O3 V1 O4 97.58(11) 4_545 7_556
O3 V1 O4 98.07(11) . 7_556
O3 V1 O4 98.07(11) 4_545 .
O3 V1 O4 97.58(11) . .
O4 V1 O4 152.29(17) 7_556 .
O3 V1 O5 124.64(8) 4_545 .
O3 V1 O5 124.64(8) . .
O4 V1 O5 76.14(9) 7_556 .
O4 V1 O5 76.14(9) . .
O7 V2 O6 107.97(16) . .
O7 V2 O5 105.57(4) . .
O6 V2 O5 95.51(7) . .
O7 V2 O5 105.57(4) . 6_556
O6 V2 O5 95.51(7) . 6_556
O5 V2 O5 141.74(14) . 6_556
O7 V2 O4 111.55(14) . 7_556
O6 V2 O4 140.48(15) . 7_556
O5 V2 O4 74.13(8) . 7_556
O5 V2 O4 74.13(8) 6_556 7_556
I1 O1 Ce1 122.13(10) . 5_755
I1 O1 Ce1 99.70(9) . .
Ce1 O1 Ce1 117.50(8) 5_755 .
I1 O2 Ce1 170.9(2) . 1_655
V1 O3 Ce1 155.41(12) . 5_655
V1 O4 V1 141.38(16) 6 .
V1 O4 V2 102.99(9) 6 7
V1 O4 V2 103.00(9) . 7
V2 O5 V2 146.99(16) 7 .
V2 O5 V1 106.51(8) 7 .
V2 O5 V1 106.51(8) . .
V2 O6 Ce1 161.25(19) . 3_745
V2 O7 Ce1 144.27(17) . .

loop_
_geom_bond_atom_site_label_1
_geom_bond_atom_site_label_2
_geom_bond_distance
_geom_bond_site_symmetry_2
Ce1 O2 2.403(3) 1_455
Ce1 O6 2.420(3) 3_755
Ce1 O3 2.546(2) 2_655
Ce1 O3 2.546(2) 5_655
Ce1 O7 2.565(3) .
Ce1 O1 2.482(2) 5_755
Ce1 O1 2.482(2) 2_755
Ce1 O1 2.693(2) 6_556
Ce1 O1 2.693(2) .
Ce1 I1 3.4985(4) .
I1 O2 1.773(3) .
I1 O1 1.825(2) .
I1 O1 1.825(2) 6_556
V1 O3 1.655(2) 4_545
V1 O3 1.655(2) .
V1 O4 1.9249(10) 7_556
V1 O4 1.9249(10) .
V1 O5 1.924(3) .
V2 O7 1.644(3) .
V2 O6 1.635(3) .
V2 O5 1.9228(8) .
V2 O5 1.9228(8) 6_556
V2 O4 2.014(3) 7_556
O1 Ce1 2.482(2) 5_755
O2 Ce1 2.403(3) 1_655
O3 Ce1 2.546(2) 5_655
O4 V1 1.9249(10) 6
O4 V2 2.014(3) 7
O5 V2 1.9228(8) 7
O6 Ce1 2.420(3) 3_745
